data_4084004
loop_
_publ_author_name
'Ronellenfitsch, Mathias'
'Wadepohl, Hubert'
'Enders, Markus'

_publ_section_title
;
 Chromium Aryl Complexes with N-Donor Ligands as Catalyst Precursors
 for Selective Ethylene Trimerization
;
_journal_issue 20
_journal_name_full Organometallics
_journal_page_first 5758
_journal_paper_doi 10.1021/om500459k
_journal_volume 33
_journal_year 2014
_chemical_formula_moiety 'C19 H27 Cl2 Cr N2 O, 0.5(C4 H8 O)'
_chemical_formula_sum 'C21 H31 Cl2 Cr N2 O1.5'
_chemical_formula_weight 458.38
_chemical_properties_physical air-sensitive
_space_group_crystal_system triclinic
_space_group_IT_number 2
_space_group_name_Hall '-P 1'
_space_group_name_H-M_alt 'P -1'
_symmetry_cell_setting triclinic
_symmetry_Int_Tables_number 2
_symmetry_space_group_name_Hall '-P 1'
_symmetry_space_group_name_H-M 'P -1'
_atom_sites_solution_hydrogens geom
_atom_sites_solution_primary direct
_atom_sites_solution_secondary difmap
_audit_block_code en_mr22
_audit_creation_date
;
'Fri Dec 20 16:01:24 2013'
;
_audit_update_record 'Fri Apr 25 10:32:51 CEST 2014'
_cell_angle_alpha 94.5819(13)
_cell_angle_beta 96.4707(14)
_cell_angle_gamma 107.7801(17)
_cell_formula_units_Z 4
_cell_length_a 8.94124(16)
_cell_length_b 13.0454(2)
_cell_length_c 19.7127(3)
_cell_measurement_reflns_used 12032
_cell_measurement_temperature 110(1)
_cell_measurement_theta_max 30.4040
_cell_measurement_theta_min 3.5950
_cell_volume 2159.62(7)
_computing_cell_refinement
;
CrysAlisPro, Agilent Technologies,
Version 1.171.36.32 (release 02-08-2013 CrysAlis171 .NET)
(compiled Aug  2 2013,16:46:58)
;
_computing_data_collection
;
CrysAlisPro, Agilent Technologies,
Version 1.171.36.32 (release 02-08-2013 CrysAlis171 .NET)
(compiled Aug  2 2013,16:46:58)
;
_computing_data_reduction
;
CrysAlisPro, Agilent Technologies,
Version 1.171.36.32 (release 02-08-2013 CrysAlis171 .NET)
(compiled Aug  2 2013,16:46:58)
;
_computing_molecular_graphics 'Olex2 (Dolomanov et al., 2009)'
_computing_publication_material 'encif (Wadepohl, 2009-14); encifer 1.4 (CCDC, 2011)'
_computing_structure_refinement 'ShelXL (Sheldrick, 2008)'
_computing_structure_solution 'SIR2004 (Giacovazzo et al., 2004)'
_diffrn_ambient_temperature 110(1)
_diffrn_detector 'CCD plate'
_diffrn_detector_area_resol_mean 7.9621
_diffrn_detector_type 'Agilent EOS'
_diffrn_measured_fraction_theta_full 0.998
_diffrn_measured_fraction_theta_max 0.998
_diffrn_measurement_details
;
  1 omega  -29.00   -1.00   0.5000   30.0000
omega____ theta____ kappa____ phi______ frames
    -      -32.0502  -78.0000  121.7386 56

  2 omega  -31.00   -5.00   0.5000   30.0000
omega____ theta____ kappa____ phi______ frames
    -      -32.0502  -79.0000   57.4253 52

  3 omega  -88.00  -62.00   0.5000   30.0000
omega____ theta____ kappa____ phi______ frames
    -      -32.0502  -77.0000 -150.0000 52

  4 omega  -36.00   -4.00   0.5000   30.0000
omega____ theta____ kappa____ phi______ frames
    -      -32.0502  -77.0000 -150.0000 64

  5 omega   -4.00   37.00   0.5000   30.0000
omega____ theta____ kappa____ phi______ frames
    -      -32.0502   57.0000   30.0000 82

  6 omega   58.00   97.00   0.5000   30.0000
omega____ theta____ kappa____ phi______ frames
    -       32.1283   57.0000  -30.0000 78

  7 omega   -1.00   25.00   0.5000   30.0000
omega____ theta____ kappa____ phi______ frames
    -       32.1283   79.0000   57.2943 52

  8 omega  -32.00    8.00   0.5000   30.0000
omega____ theta____ kappa____ phi______ frames
    -       32.1283  -80.0000   77.5076 80

  9 omega   -1.00   24.00   0.5000   30.0000
omega____ theta____ kappa____ phi______ frames
    -       32.1283   79.0000   38.0872 50

 10 omega   14.00   44.00   0.5000   30.0000
omega____ theta____ kappa____ phi______ frames
    -       32.1283   57.0000   90.0000 60

 11 omega   12.00   60.00   0.5000   30.0000
omega____ theta____ kappa____ phi______ frames
    -       32.1283   57.0000    0.0000 96

 12 omega   71.00   99.00   0.5000   30.0000
omega____ theta____ kappa____ phi______ frames
    -       32.1283   57.0000    0.0000 56

 13 omega  -37.00   -7.00   0.5000   30.0000
omega____ theta____ kappa____ phi______ frames
    -       32.1283  -77.0000    0.0000 60

 14 omega  -38.00   62.00   0.5000   30.0000
omega____ theta____ kappa____ phi______ frames
    -       32.1283  -77.0000   30.0000 200

 15 omega  -38.00   65.00   0.5000   30.0000
omega____ theta____ kappa____ phi______ frames
    -       32.1283  -80.0000  -58.1686 206

 16 omega    8.00   60.00   0.5000   30.0000
omega____ theta____ kappa____ phi______ frames
    -       32.1283   77.0000  -60.0000 104

 17 omega    0.00   32.00   0.5000   30.0000
omega____ theta____ kappa____ phi______ frames
    -       32.1283   77.0000  -90.0000 64

 18 omega    5.00   51.00   0.5000   30.0000
omega____ theta____ kappa____ phi______ frames
    -       32.1283   38.0000  -60.0000 92

 19 omega   12.00   90.00   0.5000   30.0000
omega____ theta____ kappa____ phi______ frames
    -       32.1283   57.0000  150.0000 156

 20 omega  -39.00   20.00   0.5000   30.0000
omega____ theta____ kappa____ phi______ frames
    -       32.1283  -78.0000  121.7386 118

 21 omega   26.00   64.00   0.5000   30.0000
omega____ theta____ kappa____ phi______ frames
    -       32.1283  -78.0000  121.7386 76

 22 omega    5.00   72.00   0.5000   30.0000
omega____ theta____ kappa____ phi______ frames
    -       32.1283   38.0000  120.0000 134

 23 omega  -27.00   45.00   0.5000   30.0000
omega____ theta____ kappa____ phi______ frames
    -       32.1283  -38.0000 -180.0000 144

 24 omega   11.00   51.00   0.5000   30.0000
omega____ theta____ kappa____ phi______ frames
    -       32.1283   57.0000 -120.0000 80

 25 omega    7.00   46.00   0.5000   30.0000
omega____ theta____ kappa____ phi______ frames
    -       32.1283   38.0000  -30.0000 78

 26 omega  -27.00    7.00   0.5000   30.0000
omega____ theta____ kappa____ phi______ frames
    -       32.1283  -77.0000 -180.0000 68

 27 omega   39.00   64.00   0.5000   30.0000
omega____ theta____ kappa____ phi______ frames
    -       32.1283  -77.0000 -180.0000 50

 28 omega   21.00   63.00   0.5000   30.0000
omega____ theta____ kappa____ phi______ frames
    -       32.1283  -77.0000  -30.0000 84

 29 omega   23.00   65.00   0.5000   30.0000
omega____ theta____ kappa____ phi______ frames
    -       32.1283  -80.0000   77.5076 84

 30 omega   -2.00   65.00   0.5000   30.0000
omega____ theta____ kappa____ phi______ frames
    -       32.1283  -79.0000 -139.8398 134

;
_diffrn_measurement_device '\k-geometry diffractometer'
_diffrn_measurement_device_type 'Agilent SuperNova, Dual, Cu at zero, Eos'
_diffrn_measurement_method '\w scans'
_diffrn_measurement_specimen_support 'polyimid foil'
_diffrn_orient_matrix_UB_11 -0.0062053000
_diffrn_orient_matrix_UB_12 -0.0551872000
_diffrn_orient_matrix_UB_13 -0.0083516000
_diffrn_orient_matrix_UB_21 -0.0509675000
_diffrn_orient_matrix_UB_22 -0.0024557000
_diffrn_orient_matrix_UB_23 -0.0308074000
_diffrn_orient_matrix_UB_31 0.0667226000
_diffrn_orient_matrix_UB_32 0.0160279000
_diffrn_orient_matrix_UB_33 -0.0176616000
_diffrn_radiation_monochromator mirror
_diffrn_radiation_probe x-ray
_diffrn_radiation_type 'Mo K\a'
_diffrn_radiation_wavelength 0.7107
_diffrn_reflns_av_R_equivalents 0.0846
_diffrn_reflns_av_unetI/netI 0.0705
_diffrn_reflns_Laue_measured_fraction_full 0.998
_diffrn_reflns_Laue_measured_fraction_max 0.998
_diffrn_reflns_limit_h_max 12
_diffrn_reflns_limit_h_min -12
_diffrn_reflns_limit_k_max 18
_diffrn_reflns_limit_k_min -18
_diffrn_reflns_limit_l_max 28
_diffrn_reflns_limit_l_min -28
_diffrn_reflns_number 67531
_diffrn_reflns_point_group_measured_fraction_full 0.998
_diffrn_reflns_point_group_measured_fraction_max 0.998
_diffrn_reflns_theta_full 25.242
_diffrn_reflns_theta_max 30.526
_diffrn_reflns_theta_min 3.304
_diffrn_source 'microfocus X-Ray tube'
_diffrn_source_type 'Agilent SuperNova (Mo) X-ray Source'
_exptl_absorpt_coefficient_mu 0.794
_exptl_absorpt_correction_T_max 0.952
_exptl_absorpt_correction_T_min 0.901
_exptl_absorpt_correction_type gaussian
_exptl_absorpt_process_details
;
CrysAlisPro, Agilent Technologies,
Version 1.171.36.32 (release 02-08-2013 CrysAlis171 .NET)
(compiled Aug  2 2013,16:46:58)
Numerical absorption correction based on gaussian integration over
            a multifaceted crystal model
;
_exptl_crystal_colour green
_exptl_crystal_colour_primary green
_exptl_crystal_density_diffrn 1.410
_exptl_crystal_description block
_exptl_crystal_F_000 964
_exptl_crystal_size_max 0.1527
_exptl_crystal_size_mid 0.1010
_exptl_crystal_size_min 0.0699
_refine_diff_density_max 2.310
_refine_diff_density_min -1.062
_refine_diff_density_rms 0.095
_refine_ls_extinction_method none
_refine_ls_goodness_of_fit_ref 1.027
_refine_ls_hydrogen_treatment constr
_refine_ls_matrix_type full
_refine_ls_number_parameters 498
_refine_ls_number_reflns 13183
_refine_ls_number_restraints 0
_refine_ls_restrained_S_all 1.027
_refine_ls_R_factor_all 0.0899
_refine_ls_R_factor_gt 0.0611
_refine_ls_shift/su_max 0.000
_refine_ls_shift/su_mean 0.000
_refine_ls_structure_factor_coef Fsqd
_refine_ls_weighting_details 'w=1/[\s^2^(Fo^2^)+(0.0499P)^2^+2.7386P] where P=(Fo^2^+2Fc^2^)/3'
_refine_ls_weighting_scheme calc
_refine_ls_wR_factor_gt 0.1298
_refine_ls_wR_factor_ref 0.1440
_reflns_Friedel_coverage 0.000
_reflns_number_gt 9484
_reflns_number_total 13183
_reflns_threshold_expression 'I > 2\s(I)'
_cod_data_source_file om500459k_si_002.cif
_cod_data_source_block en_mr22
_cod_original_formula_sum 'C21 H31 Cl2 Cr N2 O1.50'
_cod_database_code 4084004
_audit_block_refno 1938
_audit_block_usercomment 'mr231a, block, green'
_shelxl_version_number 2014-3
_chemical_oxdiff_formula 'C21 H31 Cl2 Cr1 N2 O1.5'
_chemical_oxdiff_usercomment 'mr231a, block, green'
_shelx_space_group_comment
;
The symmetry employed for this shelxl refinement is uniquely defined
by the following loop, which should always be used as a source of
symmetry information in preference to the above space-group names.
They are only intended as comments.
;
_shelx_estimated_absorpt_t_max 0.925
_shelx_estimated_absorpt_t_min 0.925
_reflns_odcompleteness_completeness 83.70
_reflns_odcompleteness_iscentric 1
_reflns_odcompleteness_theta 32.50
_olex2_refinement_description
;
1. Fixed Uiso
 At 1.2 times of:
  All C(H) groups, All C(H,H) groups
 At 1.5 times of:
  All C(H,H,H) groups
2. Uiso/Uaniso restraints and constraints
C52 \\sim C53 \\sim C54 \\sim C55 \\sim C56 \\sim C57 \\sim C58 \\sim C59 \\sim
C60 \\sim C61 \\sim C62 \\sim C63 \\sim C64 \\sim C65 \\sim C66 \\sim C67 \\sim
C68 \\sim C69 \\sim C70 \\sim C2 \\sim C3 \\sim C4 \\sim C5 \\sim C6 \\sim C7
\\sim C8 \\sim C9 \\sim C10 \\sim C11 \\sim C12 \\sim C13 \\sim C14 \\sim C15
\\sim C16 \\sim C18 \\sim C19 \\sim C17 \\sim C20 \\sim C81 \\sim C82 \\sim C83
\\sim C84: within 1A with sigma of 0.01 and sigma for terminal atoms of 0.04
3.a Secondary CH2 refined with riding coordinates:
 C61(H61A,H61B), C62(H62A,H62B), C63(H63A,H63B), C64(H64A,H64B), C65(H65A,
 H65B), C66(H66A,H66B), C67(H67A,H67B), C68(H68A,H68B), C69(H69A,H69B),
 C11(H11A,H11B), C12(H12A,H12B), C13(H13A,H13B), C14(H14A,H14B), C15(H15A,H15B),
  C16(H16A,H16B), C18(H18A,H18B), C19(H19A,H19B), C17(H17A,H17B), C81(H81A,
 H81B), C82(H82A,H82B), C83(H83A,H83B), C84(H84A,H84B)
3.b Aromatic/amide H refined with riding coordinates:
 C52(H52), C53(H53), C54(H54), C55(H55), C56(H56), C57(H57), C2(H2), C3(H3),
 C4(H4), C5(H5), C6(H6), C7(H7)
3.c Idealised Me refined as rotating group:
 C70(H70A,H70B,H70C), C20(H20A,H20B,H20C)
;
_cell_oxdiff_length_a 8.94124(17)
_cell_oxdiff_length_b 13.0454(2)
_cell_oxdiff_length_c 19.7127(3)
_cell_oxdiff_angle_alpha 94.5819(13)
_cell_oxdiff_angle_beta 96.4707(14)
_cell_oxdiff_angle_gamma 107.7801(17)
_cell_oxdiff_volume 2159.63(6)
_cell_oxdiff_measurement_reflns_used 12032

loop_
_symmetry_equiv_pos_as_xyz
'x, y, z'
'-x, -y, -z'

loop_
_atom_site_label
_atom_site_type_symbol
_atom_site_fract_x
_atom_site_fract_y
_atom_site_fract_z
_atom_site_U_iso_or_equiv
_atom_site_adp_type
_atom_site_occupancy
_atom_site_site_symmetry_order
_atom_site_calc_flag
_atom_site_refinement_flags_posn
Cr51 Cr 0.91454(5) 0.76458(4) 0.38837(2) 0.01673(10) Uani 1 1 d .
Cl51 Cl 1.11718(8) 0.92078(5) 0.37387(4) 0.02259(14) Uani 1 1 d .
Cl52 Cl 0.70361(8) 0.61593(6) 0.40309(4) 0.03225(18) Uani 1 1 d .
O51 O 1.0638(2) 0.66782(17) 0.38353(11) 0.0264(5) Uani 1 1 d .
N51 N 0.7655(3) 0.85818(19) 0.39102(11) 0.0183(4) Uani 1 1 d .
N52 N 0.7950(3) 0.74200(18) 0.26849(12) 0.0187(4) Uani 1 1 d .
C52 C 0.7575(3) 0.9169(2) 0.44759(14) 0.0227(6) Uani 1 1 d .
H52 H 0.8270 0.9180 0.4880 0.027 Uiso 1 1 calc R
C53 C 0.6531(3) 0.9776(3) 0.45156(15) 0.0256(6) Uani 1 1 d .
H53 H 0.6528 1.0189 0.4935 0.031 Uiso 1 1 calc R
C54 C 0.5518(3) 0.9761(2) 0.39413(16) 0.0245(6) Uani 1 1 d .
H54 H 0.4781 1.0152 0.3958 0.029 Uiso 1 1 calc R
C55 C 0.4565(3) 0.9144(3) 0.27074(15) 0.0260(6) Uani 1 1 d .
H55 H 0.3816 0.9527 0.2708 0.031 Uiso 1 1 calc R
C56 C 0.4681(3) 0.8573(3) 0.21185(16) 0.0281(6) Uani 1 1 d .
H56 H 0.4011 0.8563 0.1706 0.034 Uiso 1 1 calc R
C57 C 0.5779(3) 0.7999(2) 0.21112(15) 0.0238(6) Uani 1 1 d .
H57 H 0.5838 0.7607 0.1693 0.029 Uiso 1 1 calc R
C58 C 0.6775(3) 0.7990(2) 0.26982(14) 0.0198(5) Uani 1 1 d .
C59 C 0.6675(3) 0.8580(2) 0.33175(14) 0.0180(5) Uani 1 1 d .
C60 C 0.5571(3) 0.9162(2) 0.33213(14) 0.0207(5) Uani 1 1 d .
C61 C 0.7136(4) 0.6263(2) 0.23753(17) 0.0305(7) Uani 1 1 d .
H61A H 0.6531 0.6252 0.1921 0.037 Uiso 1 1 calc R
H61B H 0.6374 0.5894 0.2674 0.037 Uiso 1 1 calc R
C62 C 0.8317(5) 0.5652(3) 0.22903(19) 0.0425(9) Uani 1 1 d .
H62A H 0.8873 0.5623 0.2749 0.051 Uiso 1 1 calc R
H62B H 0.7738 0.4898 0.2082 0.051 Uiso 1 1 calc R
C63 C 0.9525(5) 0.6182(3) 0.18426(19) 0.0433(9) Uani 1 1 d .
H63A H 0.8995 0.6129 0.1366 0.052 Uiso 1 1 calc R
H63B H 1.0331 0.5805 0.1833 0.052 Uiso 1 1 calc R
C64 C 1.0321(4) 0.7364(3) 0.21273(16) 0.0306(7) Uani 1 1 d .
H64A H 1.1032 0.7728 0.1808 0.037 Uiso 1 1 calc R
H64B H 1.0978 0.7409 0.2575 0.037 Uiso 1 1 calc R
C65 C 0.9113(3) 0.7950(2) 0.22251(14) 0.0204(5) Uani 1 1 d .
H65A H 0.9679 0.8709 0.2426 0.024 Uiso 1 1 calc R
H65B H 0.8527 0.7964 0.1771 0.024 Uiso 1 1 calc R
C66 C 1.0333(4) 0.5679(3) 0.41602(18) 0.0320(7) Uani 1 1 d .
H66A H 0.9643 0.5054 0.3834 0.038 Uiso 1 1 calc R
H66B H 0.9801 0.5736 0.4569 0.038 Uiso 1 1 calc R
C67 C 1.1901(5) 0.5540(4) 0.4363(3) 0.0685(16) Uani 1 1 d .
H67A H 1.1846 0.4770 0.4279 0.082 Uiso 1 1 calc R
H67B H 1.2305 0.5810 0.4854 0.082 Uiso 1 1 calc R
C68 C 1.2924(6) 0.6221(5) 0.3900(3) 0.0827(19) Uani 1 1 d .
H68A H 1.4060 0.6453 0.4099 0.099 Uiso 1 1 calc R
H68B H 1.2785 0.5816 0.3438 0.099 Uiso 1 1 calc R
C69 C 1.2354(4) 0.7133(3) 0.3866(2) 0.0427(9) Uani 1 1 d .
H69A H 1.2625 0.7490 0.3452 0.051 Uiso 1 1 calc R
H69B H 1.2817 0.7670 0.4279 0.051 Uiso 1 1 calc R
C70 C 0.9917(3) 0.7904(2) 0.49526(13) 0.0199(5) Uani 1 1 d .
H70A H 1.0710 0.7541 0.5059 0.030 Uiso 1 1 calc GR
H70B H 0.9010 0.7609 0.5195 0.030 Uiso 1 1 calc GR
H70C H 1.0389 0.8684 0.5100 0.030 Uiso 1 1 calc GR
Cr1 Cr 0.22610(5) 0.24691(3) 0.19738(2) 0.01710(10) Uani 1 1 d .
Cl1 Cl 0.22585(8) 0.06619(5) 0.18765(3) 0.02247(14) Uani 1 1 d .
Cl2 Cl 0.21693(9) 0.42332(6) 0.20007(4) 0.02909(16) Uani 1 1 d .
O1 O 0.3118(2) 0.26855(15) 0.30203(10) 0.0205(4) Uani 1 1 d .
N1 N 0.1293(3) 0.21934(18) 0.09501(11) 0.0183(4) Uani 1 1 d .
N2 N -0.0536(3) 0.17113(18) 0.20075(11) 0.0180(4) Uani 1 1 d .
C2 C 0.2114(3) 0.2556(2) 0.04500(14) 0.0238(6) Uani 1 1 d .
H2 H 0.3137 0.3078 0.0571 0.029 Uiso 1 1 calc R
C3 C 0.1543(4) 0.2203(3) -0.02472(15) 0.0267(6) Uani 1 1 d .
H3 H 0.2161 0.2497 -0.0589 0.032 Uiso 1 1 calc R
C4 C 0.0097(4) 0.1439(2) -0.04312(15) 0.0248(6) Uani 1 1 d .
H4 H -0.0282 0.1169 -0.0902 0.030 Uiso 1 1 calc R
C5 C -0.2361(3) 0.0257(2) -0.00707(16) 0.0266(6) Uani 1 1 d .
H5 H -0.2789 -0.0041 -0.0533 0.032 Uiso 1 1 calc R
C6 C -0.3204(4) -0.0070(3) 0.04483(17) 0.0306(7) Uani 1 1 d .
H6 H -0.4214 -0.0613 0.0347 0.037 Uiso 1 1 calc R
C7 C -0.2606(3) 0.0381(3) 0.11319(16) 0.0275(6) Uani 1 1 d .
H7 H -0.3239 0.0153 0.1482 0.033 Uiso 1 1 calc R
C8 C -0.1135(3) 0.1142(2) 0.13108(14) 0.0186(5) Uani 1 1 d .
C9 C -0.0210(3) 0.1472(2) 0.07791(14) 0.0180(5) Uani 1 1 d .
C10 C -0.0842(3) 0.1046(2) 0.00827(14) 0.0211(5) Uani 1 1 d .
C11 C -0.1414(4) 0.2525(2) 0.20900(15) 0.0245(6) Uani 1 1 d .
H11A H -0.2567 0.2146 0.1967 0.029 Uiso 1 1 calc R
H11B H -0.1097 0.3068 0.1766 0.029 Uiso 1 1 calc R
C12 C -0.1093(4) 0.3106(3) 0.28148(15) 0.0280(6) Uani 1 1 d .
H12A H -0.1739 0.3600 0.2845 0.034 Uiso 1 1 calc R
H12B H 0.0040 0.3549 0.2923 0.034 Uiso 1 1 calc R
C13 C -0.1493(4) 0.2304(3) 0.33390(16) 0.0277(6) Uani 1 1 d .
H13A H -0.1208 0.2697 0.3810 0.033 Uiso 1 1 calc R
H13B H -0.2646 0.1909 0.3263 0.033 Uiso 1 1 calc R
C14 C -0.0574(3) 0.1507(2) 0.32631(15) 0.0231(6) Uani 1 1 d .
H14A H -0.0864 0.0965 0.3590 0.028 Uiso 1 1 calc R
H14B H 0.0578 0.1899 0.3376 0.028 Uiso 1 1 calc R
C15 C -0.0937(3) 0.0934(2) 0.25343(14) 0.0212(5) Uani 1 1 d .
H15A H -0.0326 0.0420 0.2497 0.025 Uiso 1 1 calc R
H15B H -0.2080 0.0511 0.2434 0.025 Uiso 1 1 calc R
C16 C 0.3728(4) 0.1910(3) 0.33608(15) 0.0278(6) Uani 1 1 d .
H16A H 0.4521 0.1722 0.3107 0.033 Uiso 1 1 calc R
H16B H 0.2855 0.1238 0.3388 0.033 Uiso 1 1 calc R
C18 C 0.4364(8) 0.3537(3) 0.4113(2) 0.084(2) Uani 1 1 d .
H18A H 0.5397 0.4074 0.4316 0.101 Uiso 1 1 calc R
H18B H 0.3559 0.3595 0.4408 0.101 Uiso 1 1 calc R
C19 C 0.3898(6) 0.3743(3) 0.34106(18) 0.0512(11) Uani 1 1 d .
H19A H 0.3164 0.4179 0.3411 0.061 Uiso 1 1 calc R
H19B H 0.4843 0.4141 0.3210 0.061 Uiso 1 1 calc R
C17 C 0.4482(7) 0.2472(4) 0.4070(2) 0.0681(16) Uani 1 1 d .
H17A H 0.3929 0.2069 0.4422 0.082 Uiso 1 1 calc R
H17B H 0.5610 0.2505 0.4150 0.082 Uiso 1 1 calc R
C20 C 0.4625(3) 0.2965(3) 0.17700(14) 0.0238(6) Uani 1 1 d .
H20A H 0.5343 0.2986 0.2189 0.036 Uiso 1 1 calc GR
H20B H 0.4882 0.3689 0.1619 0.036 Uiso 1 1 calc GR
H20C H 0.4748 0.2451 0.1407 0.036 Uiso 1 1 calc GR
O81 O 0.4664(3) 0.6741(2) 0.04269(14) 0.0524(8) Uani 1 1 d .
C81 C 0.3585(5) 0.7143(3) 0.0029(2) 0.0539(11) Uani 1 1 d .
H81A H 0.4083 0.7501 -0.0351 0.065 Uiso 1 1 calc R
H81B H 0.3280 0.7679 0.0320 0.065 Uiso 1 1 calc R
C82 C 0.2197(7) 0.6224(4) -0.0246(3) 0.092(2) Uani 1 1 d .
H82A H 0.2253 0.5972 -0.0727 0.110 Uiso 1 1 calc R
H82B H 0.1216 0.6424 -0.0236 0.110 Uiso 1 1 calc R
C83 C 0.2212(6) 0.5365(4) 0.0203(3) 0.0692(15) Uani 1 1 d .
H83A H 0.1371 0.5276 0.0501 0.083 Uiso 1 1 calc R
H83B H 0.2040 0.4664 -0.0077 0.083 Uiso 1 1 calc R
C84 C 0.3800(6) 0.5742(4) 0.0621(3) 0.0811(18) Uani 1 1 d .
H84A H 0.3698 0.5827 0.1115 0.097 Uiso 1 1 calc R
H84B H 0.4359 0.5204 0.0544 0.097 Uiso 1 1 calc R

loop_
_atom_site_aniso_label
_atom_site_aniso_U_11
_atom_site_aniso_U_22
_atom_site_aniso_U_33
_atom_site_aniso_U_23
_atom_site_aniso_U_13
_atom_site_aniso_U_12
Cr51 0.01221(18) 0.0180(2) 0.0182(2) 0.00671(16) 0.00038(15) 0.00158(16)
Cl51 0.0171(3) 0.0191(3) 0.0277(3) 0.0060(3) 0.0037(2) -0.0007(2)
Cl52 0.0181(3) 0.0280(4) 0.0480(5) 0.0177(3) 0.0047(3) 0.0003(3)
O51 0.0161(9) 0.0248(11) 0.0385(12) 0.0150(9) 0.0011(8) 0.0051(8)
N51 0.0141(10) 0.0199(11) 0.0188(11) 0.0056(9) 0.0021(8) 0.0015(9)
N52 0.0203(11) 0.0135(10) 0.0200(11) 0.0049(9) -0.0007(9) 0.0027(9)
C52 0.0185(12) 0.0270(15) 0.0200(13) 0.0020(11) 0.0001(10) 0.0045(11)
C53 0.0226(14) 0.0279(15) 0.0248(15) 0.0015(12) 0.0063(11) 0.0052(12)
C54 0.0166(12) 0.0258(15) 0.0318(16) 0.0072(12) 0.0084(11) 0.0051(11)
C55 0.0184(13) 0.0328(16) 0.0298(15) 0.0135(13) 0.0036(11) 0.0099(12)
C56 0.0191(13) 0.0386(18) 0.0262(15) 0.0122(13) -0.0012(11) 0.0081(13)
C57 0.0208(13) 0.0291(15) 0.0198(13) 0.0059(11) 0.0007(10) 0.0054(12)
C58 0.0154(12) 0.0205(13) 0.0235(14) 0.0074(11) 0.0026(10) 0.0044(10)
C59 0.0130(11) 0.0193(13) 0.0191(12) 0.0079(10) 0.0016(9) 0.0004(10)
C60 0.0154(12) 0.0239(14) 0.0247(14) 0.0120(11) 0.0064(10) 0.0054(10)
C61 0.0349(17) 0.0146(13) 0.0339(17) 0.0013(12) -0.0112(13) 0.0022(12)
C62 0.060(2) 0.0184(15) 0.042(2) -0.0057(14) -0.0258(17) 0.0163(16)
C63 0.059(2) 0.045(2) 0.0354(19) -0.0076(16) -0.0066(17) 0.038(2)
C64 0.0327(16) 0.0407(19) 0.0257(15) 0.0048(13) 0.0030(12) 0.0225(15)
C65 0.0230(13) 0.0230(14) 0.0169(13) 0.0051(10) 0.0031(10) 0.0092(11)
C66 0.0327(16) 0.0230(15) 0.0405(19) 0.0146(14) 0.0008(14) 0.0080(13)
C67 0.040(2) 0.080(3) 0.114(4) 0.070(3) 0.031(2) 0.039(2)
C68 0.043(3) 0.082(4) 0.155(6) 0.066(4) 0.047(3) 0.042(3)
C69 0.0191(15) 0.043(2) 0.069(3) 0.0271(19) 0.0050(15) 0.0088(14)
C70 0.0178(12) 0.0282(15) 0.0124(12) 0.0023(10) 0.0008(9) 0.0061(11)
Cr1 0.01482(19) 0.0165(2) 0.0179(2) 0.00427(16) 0.00053(15) 0.00201(16)
Cl1 0.0262(3) 0.0212(3) 0.0209(3) 0.0008(2) -0.0024(2) 0.0113(3)
Cl2 0.0368(4) 0.0162(3) 0.0305(4) 0.0072(3) 0.0005(3) 0.0034(3)
O1 0.0219(9) 0.0160(9) 0.0197(9) 0.0032(7) -0.0017(7) 0.0019(8)
N1 0.0152(10) 0.0183(11) 0.0203(11) 0.0052(9) -0.0003(8) 0.0041(9)
N2 0.0192(11) 0.0159(11) 0.0195(11) 0.0036(9) 0.0037(8) 0.0059(9)
C2 0.0229(13) 0.0235(14) 0.0219(14) 0.0086(11) 0.0017(11) 0.0020(11)
C3 0.0313(15) 0.0288(16) 0.0209(14) 0.0096(12) 0.0050(12) 0.0086(13)
C4 0.0290(15) 0.0290(15) 0.0179(13) 0.0052(11) -0.0001(11) 0.0118(12)
C5 0.0232(14) 0.0238(15) 0.0276(15) -0.0011(12) -0.0059(11) 0.0046(12)
C6 0.0221(14) 0.0253(16) 0.0360(17) 0.0012(13) -0.0037(12) -0.0013(12)
C7 0.0190(13) 0.0286(16) 0.0297(16) 0.0017(12) 0.0036(11) 0.0002(12)
C8 0.0163(12) 0.0160(12) 0.0229(13) 0.0037(10) 0.0018(10) 0.0040(10)
C9 0.0170(12) 0.0148(12) 0.0213(13) 0.0034(10) -0.0020(10) 0.0051(10)
C10 0.0213(13) 0.0193(13) 0.0225(14) 0.0029(11) -0.0030(10) 0.0084(11)
C11 0.0265(14) 0.0234(14) 0.0287(15) 0.0072(12) 0.0037(12) 0.0144(12)
C12 0.0360(17) 0.0246(15) 0.0275(15) 0.0018(12) 0.0044(13) 0.0159(13)
C13 0.0299(15) 0.0312(16) 0.0251(15) 0.0045(12) 0.0072(12) 0.0127(13)
C14 0.0220(13) 0.0241(14) 0.0237(14) 0.0066(11) 0.0067(11) 0.0059(11)
C15 0.0225(13) 0.0161(12) 0.0247(14) 0.0072(11) 0.0046(11) 0.0041(10)
C16 0.0304(15) 0.0284(16) 0.0252(15) 0.0024(12) -0.0048(12) 0.0136(13)
C18 0.158(6) 0.028(2) 0.034(2) 0.0039(17) -0.040(3) 0.001(3)
C19 0.088(3) 0.0166(15) 0.0275(18) -0.0022(13) -0.0189(18) -0.0035(18)
C17 0.114(4) 0.067(3) 0.032(2) -0.020(2) -0.031(2) 0.061(3)
C20 0.0139(12) 0.0367(17) 0.0180(13) 0.0069(12) 0.0019(10) 0.0035(11)
O81 0.0377(14) 0.0520(17) 0.0487(16) 0.0134(13) 0.0036(12) -0.0140(13)
C81 0.061(3) 0.034(2) 0.067(3) 0.014(2) 0.023(2) 0.009(2)
C82 0.080(4) 0.047(3) 0.116(5) 0.028(3) -0.049(3) -0.008(3)
C83 0.064(3) 0.044(2) 0.072(3) 0.027(2) -0.027(2) -0.016(2)
C84 0.050(3) 0.068(3) 0.098(4) 0.045(3) -0.020(3) -0.019(2)

loop_
_atom_type_symbol
_atom_type_description
_atom_type_scat_dispersion_real
_atom_type_scat_dispersion_imag
_atom_type_scat_source
C C 0.0033 0.0016 'International Tables Vol C Tables 4.2.6.8 and 6.1.1.4'
H H 0.0000 0.0000 'International Tables Vol C Tables 4.2.6.8 and 6.1.1.4'
Cl Cl 0.1484 0.1585 'International Tables Vol C Tables 4.2.6.8 and 6.1.1.4'
Cr Cr 0.3209 0.6236 'International Tables Vol C Tables 4.2.6.8 and 6.1.1.4'
N N 0.0061 0.0033 'International Tables Vol C Tables 4.2.6.8 and 6.1.1.4'
O O 0.0106 0.0060 'International Tables Vol C Tables 4.2.6.8 and 6.1.1.4'

loop_
_exptl_crystal_face_index_h
_exptl_crystal_face_index_k
_exptl_crystal_face_index_l
_exptl_crystal_face_perp_dist
_exptl_oxdiff_crystal_face_indexfrac_h
_exptl_oxdiff_crystal_face_indexfrac_k
_exptl_oxdiff_crystal_face_indexfrac_l
_exptl_oxdiff_crystal_face_x
_exptl_oxdiff_crystal_face_y
_exptl_oxdiff_crystal_face_z
4 3 -26 0.0502 4.0034 3.0079 -25.9965 0.0263 0.5895 0.7745
-9 16 -6 0.0579 -9.0043 16.0151 -6.0012 -0.7778 0.6045 -0.2381
2 13 -19 0.0384 2.0017 13.0049 -18.9993 -0.5714 0.4514 0.6776
-2 -13 19 0.0518 -2.0017 -13.0049 18.9993 0.5714 -0.4514 -0.6776
5 -17 -10 0.0390 5.0036 -16.9987 -9.9957 0.9905 0.0947 0.2379
-5 17 10 0.0309 -5.0036 16.9987 9.9957 -0.9905 -0.0947 -0.2379
-8 -9 13 0.0660 -8.0041 -8.9922 13.0001 0.4373 0.0295 -0.9078
6 13 -9 0.0479 6.0027 12.9923 -9.0013 -0.6791 -0.0605 0.7677
12 -2 6 0.0624 12.0050 -2.0233 5.9984 -0.0129 -0.7917 0.6626
-11 2 -7 0.0823 -11.0045 2.0222 -6.9983 0.0151 0.7715 -0.5782
-4 -3 26 0.0502 -4.0034 -3.0079 25.9965 -0.0263 -0.5895 -0.7745

loop_
_geom_angle_atom_site_label_1
_geom_angle_atom_site_label_2
_geom_angle_atom_site_label_3
_geom_angle
Cl51 Cr51 N52 92.08(6)
Cl52 Cr51 Cl51 176.58(3)
Cl52 Cr51 N52 87.24(6)
O51 Cr51 Cl51 92.45(6)
O51 Cr51 Cl52 90.97(6)
O51 Cr51 N52 101.44(8)
O51 Cr51 C70 85.76(10)
N51 Cr51 Cl51 87.88(6)
N51 Cr51 Cl52 88.70(6)
N51 Cr51 O51 178.77(9)
N51 Cr51 N52 77.36(8)
N51 Cr51 C70 95.42(10)
C70 Cr51 Cl51 90.28(8)
C70 Cr51 Cl52 89.96(8)
C70 Cr51 N52 172.30(9)
C66 O51 Cr51 121.37(18)
C69 O51 Cr51 122.78(19)
C69 O51 C66 107.1(2)
C52 N51 Cr51 122.86(19)
C52 N51 C59 118.3(2)
C59 N51 Cr51 118.81(18)
C58 N52 Cr51 103.87(16)
C58 N52 C61 109.2(2)
C58 N52 C65 107.9(2)
C61 N52 Cr51 114.85(17)
C65 N52 Cr51 112.89(16)
C65 N52 C61 107.8(2)
N51 C52 H52 118.0
N51 C52 C53 124.1(3)
C53 C52 H52 118.0
C52 C53 H53 120.7
C54 C53 C52 118.7(3)
C54 C53 H53 120.7
C53 C54 H54 120.2
C53 C54 C60 119.5(3)
C60 C54 H54 120.2
C56 C55 H55 120.3
C56 C55 C60 119.4(3)
C60 C55 H55 120.3
C55 C56 H56 119.6
C55 C56 C57 120.9(3)
C57 C56 H56 119.6
C56 C57 H57 119.2
C58 C57 C56 121.5(3)
C58 C57 H57 119.2
C57 C58 N52 121.4(3)
C57 C58 C59 118.5(3)
C59 C58 N52 120.0(2)
N51 C59 C58 119.6(2)
N51 C59 C60 120.7(2)
C58 C59 C60 119.7(2)
C54 C60 C55 121.4(3)
C54 C60 C59 118.6(3)
C59 C60 C55 119.9(3)
N52 C61 H61A 109.3
N52 C61 H61B 109.3
N52 C61 C62 111.7(3)
H61A C61 H61B 107.9
C62 C61 H61A 109.3
C62 C61 H61B 109.3
C61 C62 H62A 109.2
C61 C62 H62B 109.2
H62A C62 H62B 107.9
C63 C62 C61 111.9(3)
C63 C62 H62A 109.2
C63 C62 H62B 109.2
C62 C63 H63A 109.8
C62 C63 H63B 109.8
C62 C63 C64 109.4(3)
H63A C63 H63B 108.2
C64 C63 H63A 109.8
C64 C63 H63B 109.8
C63 C64 H64A 109.3
C63 C64 H64B 109.3
C63 C64 C65 111.8(3)
H64A C64 H64B 107.9
C65 C64 H64A 109.3
C65 C64 H64B 109.3
N52 C65 C64 112.5(2)
N52 C65 H65A 109.1
N52 C65 H65B 109.1
C64 C65 H65A 109.1
C64 C65 H65B 109.1
H65A C65 H65B 107.8
O51 C66 H66A 110.4
O51 C66 H66B 110.4
O51 C66 C67 106.5(3)
H66A C66 H66B 108.6
C67 C66 H66A 110.4
C67 C66 H66B 110.4
C66 C67 H67A 111.3
C66 C67 H67B 111.3
C66 C67 C68 102.5(3)
H67A C67 H67B 109.2
C68 C67 H67A 111.3
C68 C67 H67B 111.3
C67 C68 H68A 111.1
C67 C68 H68B 111.1
H68A C68 H68B 109.0
C69 C68 C67 103.4(4)
C69 C68 H68A 111.1
C69 C68 H68B 111.1
O51 C69 H69A 110.8
O51 C69 H69B 110.8
C68 C69 O51 104.8(3)
C68 C69 H69A 110.8
C68 C69 H69B 110.8
H69A C69 H69B 108.9
Cr51 C70 H70A 109.5
Cr51 C70 H70B 109.5
Cr51 C70 H70C 109.5
H70A C70 H70B 109.5
H70A C70 H70C 109.5
H70B C70 H70C 109.5
Cl1 Cr1 N2 85.27(6)
Cl2 Cr1 Cl1 176.35(3)
Cl2 Cr1 N2 93.35(6)
O1 Cr1 Cl1 91.19(6)
O1 Cr1 Cl2 92.38(6)
O1 Cr1 N2 100.05(8)
O1 Cr1 C20 88.89(9)
N1 Cr1 Cl1 87.52(7)
N1 Cr1 Cl2 88.87(7)
N1 Cr1 O1 176.70(8)
N1 Cr1 N2 76.82(8)
N1 Cr1 C20 94.13(10)
C20 Cr1 Cl1 89.44(9)
C20 Cr1 Cl2 91.39(9)
C20 Cr1 N2 169.68(10)
C16 O1 Cr1 123.35(17)
C19 O1 Cr1 123.19(18)
C19 O1 C16 107.2(2)
C2 N1 Cr1 123.48(19)
C2 N1 C9 118.8(2)
C9 N1 Cr1 117.04(17)
C8 N2 Cr1 102.55(15)
C8 N2 C11 105.2(2)
C8 N2 C15 110.4(2)
C11 N2 Cr1 115.42(17)
C15 N2 Cr1 113.98(16)
C15 N2 C11 108.7(2)
N1 C2 H2 118.5
N1 C2 C3 123.1(3)
C3 C2 H2 118.5
C2 C3 H3 120.3
C4 C3 C2 119.5(3)
C4 C3 H3 120.3
C3 C4 H4 120.2
C3 C4 C10 119.6(3)
C10 C4 H4 120.2
C6 C5 H5 120.3
C6 C5 C10 119.5(3)
C10 C5 H5 120.3
C5 C6 H6 119.5
C5 C6 C7 121.0(3)
C7 C6 H6 119.5
C6 C7 H7 119.0
C8 C7 C6 122.0(3)
C8 C7 H7 119.0
C7 C8 N2 123.5(2)
C7 C8 C9 118.0(3)
C9 C8 N2 118.2(2)
N1 C9 C8 119.0(2)
N1 C9 C10 121.1(2)
C8 C9 C10 120.0(2)
C4 C10 C9 117.8(3)
C5 C10 C4 122.7(3)
C5 C10 C9 119.5(3)
N2 C11 H11A 109.0
N2 C11 H11B 109.0
N2 C11 C12 112.9(2)
H11A C11 H11B 107.8
C12 C11 H11A 109.0
C12 C11 H11B 109.0
C11 C12 H12A 109.4
C11 C12 H12B 109.4
C11 C12 C13 111.2(3)
H12A C12 H12B 108.0
C13 C12 H12A 109.4
C13 C12 H12B 109.4
C12 C13 H13A 109.8
C12 C13 H13B 109.8
H13A C13 H13B 108.3
C14 C13 C12 109.2(2)
C14 C13 H13A 109.8
C14 C13 H13B 109.8
C13 C14 H14A 109.5
C13 C14 H14B 109.5
C13 C14 C15 110.6(2)
H14A C14 H14B 108.1
C15 C14 H14A 109.5
C15 C14 H14B 109.5
N2 C15 C14 112.5(2)
N2 C15 H15A 109.1
N2 C15 H15B 109.1
C14 C15 H15A 109.1
C14 C15 H15B 109.1
H15A C15 H15B 107.8
O1 C16 H16A 110.6
O1 C16 H16B 110.6
O1 C16 C17 105.5(3)
H16A C16 H16B 108.8
C17 C16 H16A 110.6
C17 C16 H16B 110.6
H18A C18 H18B 108.5
C19 C18 H18A 110.2
C19 C18 H18B 110.2
C17 C18 H18A 110.2
C17 C18 H18B 110.2
C17 C18 C19 107.4(4)
O1 C19 C18 105.9(3)
O1 C19 H19A 110.5
O1 C19 H19B 110.5
C18 C19 H19A 110.5
C18 C19 H19B 110.5
H19A C19 H19B 108.7
C16 C17 H17A 110.1
C16 C17 H17B 110.1
C18 C17 C16 107.8(3)
C18 C17 H17A 110.1
C18 C17 H17B 110.1
H17A C17 H17B 108.5
Cr1 C20 H20A 109.5
Cr1 C20 H20B 109.5
Cr1 C20 H20C 109.5
H20A C20 H20B 109.5
H20A C20 H20C 109.5
H20B C20 H20C 109.5
C84 O81 C81 108.2(3)
O81 C81 H81A 110.2
O81 C81 H81B 110.2
O81 C81 C82 107.4(3)
H81A C81 H81B 108.5
C82 C81 H81A 110.2
C82 C81 H81B 110.2
C81 C82 H82A 110.6
C81 C82 H82B 110.6
C81 C82 C83 105.8(4)
H82A C82 H82B 108.7
C83 C82 H82A 110.6
C83 C82 H82B 110.6
C82 C83 H83A 110.7
C82 C83 H83B 110.7
H83A C83 H83B 108.8
C84 C83 C82 105.3(4)
C84 C83 H83A 110.7
C84 C83 H83B 110.7
O81 C84 C83 108.5(4)
O81 C84 H84A 110.0
O81 C84 H84B 110.0
C83 C84 H84A 110.0
C83 C84 H84B 110.0
H84A C84 H84B 108.4

loop_
_geom_bond_atom_site_label_1
_geom_bond_atom_site_label_2
_geom_bond_distance
Cr51 Cl51 2.3392(8)
Cr51 Cl52 2.3197(8)
Cr51 O51 2.103(2)
Cr51 N51 2.066(2)
Cr51 N52 2.437(2)
Cr51 C70 2.109(3)
O51 C66 1.462(4)
O51 C69 1.458(4)
N51 C52 1.323(4)
N51 C59 1.379(3)
N52 C58 1.463(4)
N52 C61 1.504(4)
N52 C65 1.501(3)
C52 H52 0.9500
C52 C53 1.401(4)
C53 H53 0.9500
C53 C54 1.363(4)
C54 H54 0.9500
C54 C60 1.411(4)
C55 H55 0.9500
C55 C56 1.360(4)
C55 C60 1.418(4)
C56 H56 0.9500
C56 C57 1.406(4)
C57 H57 0.9500
C57 C58 1.381(4)
C58 C59 1.416(4)
C59 C60 1.417(4)
C61 H61A 0.9900
C61 H61B 0.9900
C61 C62 1.520(5)
C62 H62A 0.9900
C62 H62B 0.9900
C62 C63 1.509(6)
C63 H63A 0.9900
C63 H63B 0.9900
C63 C64 1.517(5)
C64 H64A 0.9900
C64 H64B 0.9900
C64 C65 1.521(4)
C65 H65A 0.9900
C65 H65B 0.9900
C66 H66A 0.9900
C66 H66B 0.9900
C66 C67 1.484(5)
C67 H67A 0.9900
C67 H67B 0.9900
C67 C68 1.511(6)
C68 H68A 0.9900
C68 H68B 0.9900
C68 C69 1.434(6)
C69 H69A 0.9900
C69 H69B 0.9900
C70 H70A 0.9800
C70 H70B 0.9800
C70 H70C 0.9800
Cr1 Cl1 2.3494(8)
Cr1 Cl2 2.3243(8)
Cr1 O1 2.0835(19)
Cr1 N1 2.062(2)
Cr1 N2 2.403(2)
Cr1 C20 2.108(3)
O1 C16 1.461(4)
O1 C19 1.451(4)
N1 C2 1.326(3)
N1 C9 1.372(3)
N2 C8 1.467(3)
N2 C11 1.510(4)
N2 C15 1.505(3)
C2 H2 0.9500
C2 C3 1.399(4)
C3 H3 0.9500
C3 C4 1.359(4)
C4 H4 0.9500
C4 C10 1.416(4)
C5 H5 0.9500
C5 C6 1.358(4)
C5 C10 1.415(4)
C6 H6 0.9500
C6 C7 1.402(4)
C7 H7 0.9500
C7 C8 1.372(4)
C8 C9 1.420(4)
C9 C10 1.422(4)
C11 H11A 0.9900
C11 H11B 0.9900
C11 C12 1.517(4)
C12 H12A 0.9900
C12 H12B 0.9900
C12 C13 1.522(4)
C13 H13A 0.9900
C13 H13B 0.9900
C13 C14 1.517(4)
C14 H14A 0.9900
C14 H14B 0.9900
C14 C15 1.518(4)
C15 H15A 0.9900
C15 H15B 0.9900
C16 H16A 0.9900
C16 H16B 0.9900
C16 C17 1.506(5)
C18 H18A 0.9900
C18 H18B 0.9900
C18 C19 1.471(5)
C18 C17 1.422(6)
C19 H19A 0.9900
C19 H19B 0.9900
C17 H17A 0.9900
C17 H17B 0.9900
C20 H20A 0.9800
C20 H20B 0.9800
C20 H20C 0.9800
O81 C81 1.423(5)
O81 C84 1.405(5)
C81 H81A 0.9900
C81 H81B 0.9900
C81 C82 1.452(6)
C82 H82A 0.9900
C82 H82B 0.9900
C82 C83 1.484(6)
C83 H83A 0.9900
C83 H83B 0.9900
C83 C84 1.478(6)
C84 H84A 0.9900
C84 H84B 0.9900

loop_
_geom_torsion_atom_site_label_1
_geom_torsion_atom_site_label_2
_geom_torsion_atom_site_label_3
_geom_torsion_atom_site_label_4
_geom_torsion
Cr51 O51 C66 C67 -150.0(3)
Cr51 O51 C69 C68 173.4(3)
Cr51 N51 C52 C53 -177.3(2)
Cr51 N51 C59 C58 -3.6(3)
Cr51 N51 C59 C60 176.47(18)
Cr51 N52 C58 C57 -176.7(2)
Cr51 N52 C58 C59 5.4(3)
Cr51 N52 C61 C62 -68.7(3)
Cr51 N52 C65 C64 70.4(2)
O51 C66 C67 C68 -21.4(5)
N51 C52 C53 C54 0.5(4)
N51 C59 C60 C54 1.2(4)
N51 C59 C60 C55 -179.6(2)
N52 C58 C59 N51 -2.1(4)
N52 C58 C59 C60 177.8(2)
N52 C61 C62 C63 -58.5(4)
C52 N51 C59 C58 177.7(2)
C52 N51 C59 C60 -2.2(4)
C52 C53 C54 C60 -1.5(4)
C53 C54 C60 C55 -178.5(3)
C53 C54 C60 C59 0.6(4)
C55 C56 C57 C58 0.1(5)
C56 C55 C60 C54 178.6(3)
C56 C55 C60 C59 -0.5(4)
C56 C57 C58 N52 -178.1(3)
C56 C57 C58 C59 -0.1(4)
C57 C58 C59 N51 179.9(2)
C57 C58 C59 C60 -0.2(4)
C58 N52 C61 C62 175.1(3)
C58 N52 C65 C64 -175.4(2)
C58 C59 C60 C54 -178.7(2)
C58 C59 C60 C55 0.5(4)
C59 N51 C52 C53 1.3(4)
C60 C55 C56 C57 0.2(4)
C61 N52 C58 C57 -53.7(3)
C61 N52 C58 C59 128.4(3)
C61 N52 C65 C64 -57.6(3)
C61 C62 C63 C64 54.3(4)
C62 C63 C64 C65 -53.3(4)
C63 C64 C65 N52 56.9(3)
C65 N52 C58 C57 63.3(3)
C65 N52 C58 C59 -114.6(3)
C65 N52 C61 C62 58.1(3)
C66 O51 C69 C68 25.6(4)
C66 C67 C68 C69 37.2(6)
C67 C68 C69 O51 -38.9(5)
C69 O51 C66 C67 -1.7(4)
Cr1 O1 C16 C17 169.9(3)
Cr1 O1 C19 C18 -178.0(3)
Cr1 N1 C2 C3 167.8(2)
Cr1 N1 C9 C8 13.5(3)
Cr1 N1 C9 C10 -165.9(2)
Cr1 N2 C8 C7 164.5(2)
Cr1 N2 C8 C9 -22.1(3)
Cr1 N2 C11 C12 -74.6(3)
Cr1 N2 C15 C14 74.1(2)
O1 C16 C17 C18 -2.5(6)
N1 C2 C3 C4 -1.4(5)
N1 C9 C10 C4 -3.5(4)
N1 C9 C10 C5 176.4(3)
N2 C8 C9 N1 9.2(4)
N2 C8 C9 C10 -171.4(2)
N2 C11 C12 C13 -56.2(3)
C2 N1 C9 C8 -175.5(3)
C2 N1 C9 C10 5.1(4)
C2 C3 C4 C10 2.9(5)
C3 C4 C10 C5 179.5(3)
C3 C4 C10 C9 -0.5(4)
C5 C6 C7 C8 -2.1(5)
C6 C5 C10 C4 -179.1(3)
C6 C5 C10 C9 1.0(4)
C6 C7 C8 N2 173.6(3)
C6 C7 C8 C9 0.1(5)
C7 C8 C9 N1 -177.0(3)
C7 C8 C9 C10 2.4(4)
C8 N2 C11 C12 173.1(2)
C8 N2 C15 C14 -171.1(2)
C8 C9 C10 C4 177.1(3)
C8 C9 C10 C5 -3.0(4)
C9 N1 C2 C3 -2.6(4)
C10 C5 C6 C7 1.5(5)
C11 N2 C8 C7 -74.5(3)
C11 N2 C8 C9 99.0(3)
C11 N2 C15 C14 -56.1(3)
C11 C12 C13 C14 55.7(3)
C12 C13 C14 C15 -56.8(3)
C13 C14 C15 N2 58.8(3)
C15 N2 C8 C7 42.7(4)
C15 N2 C8 C9 -143.9(2)
C15 N2 C11 C12 54.9(3)
C16 O1 C19 C18 -25.2(5)
C19 O1 C16 C17 17.2(4)
C19 C18 C17 C16 -12.9(7)
C17 C18 C19 O1 23.6(6)
O81 C81 C82 C83 21.1(7)
C81 O81 C84 C83 13.9(6)
C81 C82 C83 C84 -12.4(7)
C82 C83 C84 O81 -0.7(7)
C84 O81 C81 C82 -22.0(6)
